data_7124657
loop_
_publ_author_name
'Wang, Taisheng'
'Zhang, Na'
'Zhang, Ke'
'Dai, Jingwen'
'Bai, Wei'
'Bai, Ruke'

_publ_section_title
;
 Pyrene boronic acid cyclic ester: a new fast self-recovering
 mechanoluminescent material at room temperature.
;
_journal_issue 62
_journal_name_full 'Chemical communications (Cambridge, England)'
_journal_page_first 9679
_journal_page_last 9682
_journal_paper_doi 10.1039/c6cc03248f
_journal_volume 52
_journal_year 2016
_chemical_formula_sum 'C21 H19 B O2'
_chemical_formula_weight 314.17
_space_group_IT_number 14
_space_group_name_Hall '-P 2yab'
_space_group_name_H-M_alt 'P 1 21/a 1'
_symmetry_cell_setting monoclinic
_symmetry_space_group_name_H-M 'P 1 21/a 1'
_atom_sites_solution_hydrogens geom
_atom_sites_solution_primary direct
_atom_sites_solution_secondary difmap
_audit_creation_method SHELXL-97
_audit_update_record
;
2012-11-19 deposited with the CCDC.
2016-07-06 downloaded from the CCDC.
;
_cell_angle_alpha 90.00
_cell_angle_beta 92.822(2)
_cell_angle_gamma 90.00
_cell_formula_units_Z 4
_cell_length_a 14.9097(4)
_cell_length_b 6.6345(2)
_cell_length_c 16.6553(4)
_cell_measurement_reflns_used 4221
_cell_measurement_temperature 290(2)
_cell_measurement_theta_max 62.6143
_cell_measurement_theta_min 3.8821
_cell_volume 1645.52(8)
_computing_cell_refinement 'CrysAlisPro (Agilent Technologies)'
_computing_data_collection 'CrysAlisPro (Agilent Technologies)'
_computing_data_reduction 'CrysAlisPro (Agilent Technologies)'
_computing_molecular_graphics 'Ortep-3 (L. J. Farrugia, 2001)'
_computing_publication_material SHELXL-97
_computing_structure_refinement 'SHELXL-97 (Sheldrick, 1997)'
_computing_structure_solution 'SHELXS-97 (Sheldrick, 1997)'
_diffrn_ambient_temperature 290(2)
_diffrn_detector_area_resol_mean 15.9149
_diffrn_measured_fraction_theta_full 0.993
_diffrn_measured_fraction_theta_max 0.993
_diffrn_measurement_device_type 'Gemini S Ultra, Agilent Technologies'
_diffrn_measurement_method '\w scans'
_diffrn_radiation_monochromator mirror
_diffrn_radiation_source 'Enhance Ultra (Cu) X-ray Source'
_diffrn_radiation_type CuK\a
_diffrn_radiation_wavelength 1.54184
_diffrn_reflns_av_R_equivalents 0.0262
_diffrn_reflns_av_sigmaI/netI 0.0229
_diffrn_reflns_limit_h_max 16
_diffrn_reflns_limit_h_min -17
_diffrn_reflns_limit_k_max 7
_diffrn_reflns_limit_k_min -7
_diffrn_reflns_limit_l_max 19
_diffrn_reflns_limit_l_min -19
_diffrn_reflns_number 8630
_diffrn_reflns_theta_full 62.71
_diffrn_reflns_theta_max 62.71
_diffrn_reflns_theta_min 6.39
_exptl_absorpt_coefficient_mu 0.620
_exptl_absorpt_correction_T_max 0.8359
_exptl_absorpt_correction_T_min 0.7941
_exptl_absorpt_correction_type multi-scan
_exptl_absorpt_process_details
;
CrysAlisPro, Agilent Technologies,
Version 1.171.36.21 (release 14-08-2012 CrysAlis171 .NET)
(compiled Sep 14 2012,17:21:16)
Empirical absorption correction using spherical harmonics,
implemented in SCALE3 ABSPACK scaling algorithm.
;
_exptl_crystal_density_diffrn 1.268
_exptl_crystal_density_method 'not measured'
_exptl_crystal_F_000 664
_exptl_crystal_size_max 0.39
_exptl_crystal_size_mid 0.35
_exptl_crystal_size_min 0.30
_refine_diff_density_max 0.167
_refine_diff_density_min -0.162
_refine_diff_density_rms 0.030
_refine_ls_extinction_method none
_refine_ls_goodness_of_fit_ref 1.048
_refine_ls_hydrogen_treatment mixed
_refine_ls_matrix_type full
_refine_ls_number_parameters 219
_refine_ls_number_reflns 2626
_refine_ls_number_restraints 0
_refine_ls_restrained_S_all 1.048
_refine_ls_R_factor_all 0.0520
_refine_ls_R_factor_gt 0.0457
_refine_ls_shift/su_max 0.000
_refine_ls_shift/su_mean 0.000
_refine_ls_structure_factor_coef Fsqd
_refine_ls_weighting_details 'calc w=1/[\s^2^(Fo^2^)+(0.0840P)^2^+0.1181P] where P=(Fo^2^+2Fc^2^)/3'
_refine_ls_weighting_scheme calc
_refine_ls_wR_factor_gt 0.1299
_refine_ls_wR_factor_ref 0.1389
_reflns_number_gt 2239
_reflns_number_total 2626
_reflns_threshold_expression >2sigma(I)
_cod_data_source_file c6cc03248f2.cif
_cod_data_source_block shelxl
_cod_original_sg_symbol_H-M 'P 21/a'
_cod_database_code 7124657

loop_
_symmetry_equiv_pos_as_xyz
'x, y, z'
'-x+1/2, y+1/2, -z'
'-x, -y, -z'
'x-1/2, -y-1/2, z'

loop_
_atom_site_label
_atom_site_type_symbol
_atom_site_fract_x
_atom_site_fract_y
_atom_site_fract_z
_atom_site_U_iso_or_equiv
_atom_site_adp_type
_atom_site_occupancy
_atom_site_symmetry_multiplicity
_atom_site_calc_flag
_atom_site_refinement_flags
O2 O 0.87080(7) 0.38114(17) 0.71134(6) 0.0698(3) Uani 1 1 d .
C10 C 0.73912(8) 0.9372(2) 0.81381(8) 0.0522(4) Uani 1 1 d .
C11 C 0.78544(8) 0.7653(2) 0.78596(8) 0.0507(3) Uani 1 1 d .
O1 O 0.73291(7) 0.3358(2) 0.63800(8) 0.0859(4) Uani 1 1 d .
C16 C 0.60644(9) 0.8359(3) 0.73449(10) 0.0684(5) Uani 1 1 d .
H16 H 0.5469 0.8561 0.7172 0.082 Uiso 1 1 calc R
C4 C 0.87397(9) 1.0472(2) 0.89383(8) 0.0559(4) Uani 1 1 d .
C9 C 0.64770(9) 0.9716(2) 0.78794(9) 0.0604(4) Uani 1 1 d .
C5 C 0.78318(9) 1.0789(2) 0.86678(8) 0.0530(4) Uani 1 1 d .
C12 C 0.87669(9) 0.7378(2) 0.81632(8) 0.0555(4) Uani 1 1 d .
H12 H 0.9081 0.6245 0.8006 0.067 Uiso 1 1 calc R
C3 C 0.91542(11) 1.1885(3) 0.94558(9) 0.0662(4) Uani 1 1 d .
H3 H 0.9749 1.1692 0.9634 0.079 Uiso 1 1 calc R
C14 C 0.74217(9) 0.6303(2) 0.73063(9) 0.0558(4) Uani 1 1 d .
C13 C 0.91802(9) 0.8712(2) 0.86677(9) 0.0584(4) Uani 1 1 d .
H13 H 0.9772 0.8474 0.8845 0.070 Uiso 1 1 calc R
C6 C 0.73731(10) 1.2531(2) 0.89291(9) 0.0613(4) Uani 1 1 d .
C8 C 0.60287(11) 1.1462(3) 0.81690(10) 0.0715(5) Uani 1 1 d .
H8 H 0.5428 1.1671 0.8016 0.086 Uiso 1 1 calc R
C2 C 0.86995(12) 1.3560(3) 0.97077(10) 0.0729(5) Uani 1 1 d .
H2 H 0.8986 1.4474 1.0057 0.088 Uiso 1 1 calc R
C18 C 0.86596(11) 0.1560(2) 0.59440(9) 0.0655(4) Uani 1 1 d .
C19 C 0.90616(11) 0.2008(3) 0.67733(10) 0.0703(5) Uani 1 1 d .
H19A H 0.8946 0.0880 0.7124 0.084 Uiso 1 1 calc R
H19B H 0.9707 0.2143 0.6746 0.084 Uiso 1 1 calc R
C15 C 0.65227(9) 0.6720(3) 0.70672(10) 0.0656(4) Uani 1 1 d .
H15 H 0.6225 0.5850 0.6706 0.079 Uiso 1 1 calc R
C7 C 0.64534(11) 1.2800(3) 0.86538(10) 0.0712(5) Uani 1 1 d .
H7 H 0.6144 1.3934 0.8817 0.085 Uiso 1 1 calc R
B1 B 0.78537(11) 0.4392(3) 0.69233(10) 0.0585(4) Uani 1 1 d .
C21 C 0.89614(14) -0.0535(3) 0.56933(12) 0.0859(5) Uani 1 1 d .
H21A H 0.8739 -0.1521 0.6056 0.129 Uiso 1 1 calc R
H21B H 0.9605 -0.0588 0.5709 0.129 Uiso 1 1 calc R
H21C H 0.8729 -0.0816 0.5157 0.129 Uiso 1 1 calc R
C1 C 0.78175(12) 1.3886(3) 0.94423(9) 0.0700(5) Uani 1 1 d .
H1 H 0.7519 1.5030 0.9611 0.084 Uiso 1 1 calc R
C20 C 0.89405(17) 0.3132(3) 0.53470(12) 0.1002(7) Uani 1 1 d .
H20A H 0.8689 0.2801 0.4822 0.150 Uiso 1 1 calc R
H20B H 0.9584 0.3159 0.5337 0.150 Uiso 1 1 calc R
H20C H 0.8727 0.4431 0.5504 0.150 Uiso 1 1 calc R
C17 C 0.76505(12) 0.1557(3) 0.60192(13) 0.0842(5) Uani 1 1 d .
H17A H 0.7360 0.1404 0.5489 0.101 Uiso 1 1 calc R
H17B H 0.7486 0.0407 0.6340 0.101 Uiso 1 1 calc R

loop_
_atom_site_aniso_label
_atom_site_aniso_U_11
_atom_site_aniso_U_22
_atom_site_aniso_U_33
_atom_site_aniso_U_23
_atom_site_aniso_U_13
_atom_site_aniso_U_12
O2 0.0702(7) 0.0695(7) 0.0683(7) -0.0165(5) -0.0089(5) 0.0135(5)
C10 0.0511(7) 0.0580(9) 0.0480(7) 0.0072(6) 0.0085(6) 0.0034(6)
C11 0.0490(7) 0.0537(8) 0.0497(7) 0.0046(6) 0.0061(6) 0.0016(6)
O1 0.0676(7) 0.0852(9) 0.1033(9) -0.0331(7) -0.0114(6) 0.0021(6)
C16 0.0460(7) 0.0874(12) 0.0714(10) 0.0046(8) -0.0010(7) 0.0042(7)
C4 0.0589(8) 0.0586(9) 0.0507(7) 0.0016(6) 0.0074(6) -0.0011(6)
C9 0.0519(7) 0.0717(10) 0.0583(8) 0.0093(7) 0.0077(6) 0.0089(7)
C5 0.0575(8) 0.0549(8) 0.0474(7) 0.0056(6) 0.0115(6) 0.0039(6)
C12 0.0517(7) 0.0572(9) 0.0577(8) -0.0023(6) 0.0024(6) 0.0062(6)
C3 0.0698(9) 0.0690(10) 0.0599(8) -0.0036(7) 0.0053(7) -0.0048(7)
C14 0.0520(7) 0.0600(9) 0.0555(8) 0.0027(7) 0.0027(6) -0.0028(6)
C13 0.0499(7) 0.0647(9) 0.0604(8) -0.0018(7) -0.0002(6) 0.0046(6)
C6 0.0716(9) 0.0588(9) 0.0549(8) 0.0074(7) 0.0176(7) 0.0096(7)
C8 0.0573(8) 0.0852(12) 0.0727(10) 0.0093(9) 0.0096(7) 0.0206(8)
C2 0.0908(12) 0.0645(10) 0.0641(9) -0.0107(8) 0.0112(8) -0.0074(9)
C18 0.0804(10) 0.0576(9) 0.0584(8) -0.0046(7) 0.0023(7) 0.0012(7)
C19 0.0779(10) 0.0638(10) 0.0685(9) -0.0088(8) -0.0028(8) 0.0127(8)
C15 0.0535(8) 0.0765(11) 0.0662(9) -0.0014(8) -0.0018(7) -0.0050(7)
C7 0.0747(10) 0.0695(10) 0.0708(10) 0.0070(8) 0.0190(8) 0.0235(8)
B1 0.0601(9) 0.0607(10) 0.0544(9) 0.0008(8) 0.0018(7) -0.0058(8)
C21 0.1094(13) 0.0675(11) 0.0808(11) -0.0160(9) 0.0056(10) 0.0055(10)
C1 0.0914(12) 0.0580(10) 0.0622(9) -0.0025(7) 0.0200(8) 0.0076(8)
C20 0.1495(19) 0.0784(13) 0.0750(11) 0.0094(10) 0.0298(12) 0.0150(12)
C17 0.0870(12) 0.0735(12) 0.0908(12) -0.0257(10) -0.0100(9) -0.0016(9)

loop_
_atom_type_symbol
_atom_type_description
_atom_type_scat_dispersion_real
_atom_type_scat_dispersion_imag
_atom_type_scat_source
C C 0.0181 0.0091 'International Tables Vol C Tables 4.2.6.8 and 6.1.1.4'
H H 0.0000 0.0000 'International Tables Vol C Tables 4.2.6.8 and 6.1.1.4'
B B 0.0090 0.0039 'International Tables Vol C Tables 4.2.6.8 and 6.1.1.4'
O O 0.0492 0.0322 'International Tables Vol C Tables 4.2.6.8 and 6.1.1.4'

loop_
_geom_angle_atom_site_label_1
_geom_angle_atom_site_label_2
_geom_angle_atom_site_label_3
_geom_angle
B1 O2 C19 120.31(12)
C11 C10 C5 120.91(12)
C11 C10 C9 120.08(13)
C5 C10 C9 119.00(13)
C14 C11 C10 120.39(12)
C14 C11 C12 122.72(13)
C10 C11 C12 116.90(13)
B1 O1 C17 120.63(13)
C15 C16 C9 121.07(13)
C15 C16 H16 119.5
C9 C16 H16 119.5
C3 C4 C5 118.80(14)
C3 C4 C13 123.29(13)
C5 C4 C13 117.90(13)
C16 C9 C10 118.45(14)
C16 C9 C8 122.73(14)
C10 C9 C8 118.81(15)
C4 C5 C6 119.22(14)
C4 C5 C10 120.05(13)
C6 C5 C10 120.73(13)
C13 C12 C11 122.07(13)
C13 C12 H12 119.0
C11 C12 H12 119.0
C2 C3 C4 121.32(15)
C2 C3 H3 119.3
C4 C3 H3 119.3
C15 C14 C11 117.18(14)
C15 C14 B1 116.58(14)
C11 C14 B1 126.24(12)
C12 C13 C4 122.13(13)
C12 C13 H13 118.9
C4 C13 H13 118.9
C1 C6 C5 119.56(14)
C1 C6 C7 122.44(15)
C5 C6 C7 117.99(15)
C7 C8 C9 121.65(14)
C7 C8 H8 119.2
C9 C8 H8 119.2
C3 C2 C1 120.21(15)
C3 C2 H2 119.9
C1 C2 H2 119.9
C19 C18 C20 110.83(15)
C19 C18 C17 106.02(14)
C20 C18 C17 111.29(16)
C19 C18 C21 108.71(14)
C20 C18 C21 110.67(14)
C17 C18 C21 109.18(14)
O2 C19 C18 112.86(13)
O2 C19 H19A 109.0
C18 C19 H19A 109.0
O2 C19 H19B 109.0
C18 C19 H19B 109.0
H19A C19 H19B 107.8
C16 C15 C14 122.81(15)
C16 C15 H15 118.6
C14 C15 H15 118.6
C8 C7 C6 121.78(15)
C8 C7 H7 119.1
C6 C7 H7 119.1
O2 B1 O1 121.25(15)
O2 B1 C14 122.31(13)
O1 B1 C14 116.43(13)
C18 C21 H21A 109.5
C18 C21 H21B 109.5
H21A C21 H21B 109.5
C18 C21 H21C 109.5
H21A C21 H21C 109.5
H21B C21 H21C 109.5
C2 C1 C6 120.89(15)
C2 C1 H1 119.6
C6 C1 H1 119.6
C18 C20 H20A 109.5
C18 C20 H20B 109.5
H20A C20 H20B 109.5
C18 C20 H20C 109.5
H20A C20 H20C 109.5
H20B C20 H20C 109.5
O1 C17 C18 112.82(14)
O1 C17 H17A 109.0
C18 C17 H17A 109.0
O1 C17 H17B 109.0
C18 C17 H17B 109.0
H17A C17 H17B 107.8

loop_
_geom_bond_atom_site_label_1
_geom_bond_atom_site_label_2
_geom_bond_distance
O2 B1 1.353(2)
O2 C19 1.4353(18)
C10 C11 1.423(2)
C10 C5 1.427(2)
C10 C9 1.4274(19)
C11 C14 1.417(2)
C11 C12 1.4396(19)
O1 B1 1.353(2)
O1 C17 1.431(2)
C16 C15 1.377(2)
C16 C9 1.388(2)
C16 H16 0.9300
C4 C3 1.397(2)
C4 C5 1.4212(19)
C4 C13 1.424(2)
C9 C8 1.433(2)
C5 C6 1.422(2)
C12 C13 1.348(2)
C12 H12 0.9300
C3 C2 1.378(2)
C3 H3 0.9300
C14 C15 1.407(2)
C14 B1 1.572(2)
C13 H13 0.9300
C6 C1 1.386(2)
C6 C7 1.436(2)
C8 C7 1.338(3)
C8 H8 0.9300
C2 C1 1.384(2)
C2 H2 0.9300
C18 C19 1.508(2)
C18 C20 1.514(3)
C18 C17 1.516(2)
C18 C21 1.526(2)
C19 H19A 0.9700
C19 H19B 0.9700
C15 H15 0.9300
C7 H7 0.9300
C21 H21A 0.9600
C21 H21B 0.9600
C21 H21C 0.9600
C1 H1 0.9300
C20 H20A 0.9600
C20 H20B 0.9600
C20 H20C 0.9600
C17 H17A 0.9700
C17 H17B 0.9700

loop_
_geom_torsion_atom_site_label_1
_geom_torsion_atom_site_label_2
_geom_torsion_atom_site_label_3
_geom_torsion_atom_site_label_4
_geom_torsion
C5 C10 C11 C14 -177.24(12)
C9 C10 C11 C14 1.8(2)
C5 C10 C11 C12 2.51(19)
C9 C10 C11 C12 -178.39(12)
C15 C16 C9 C10 -0.1(2)
C15 C16 C9 C8 178.66(14)
C11 C10 C9 C16 -1.1(2)
C5 C10 C9 C16 178.06(13)
C11 C10 C9 C8 -179.88(13)
C5 C10 C9 C8 -0.8(2)
C3 C4 C5 C6 0.1(2)
C13 C4 C5 C6 179.86(12)
C3 C4 C5 C10 179.93(12)
C13 C4 C5 C10 -0.35(19)
C11 C10 C5 C4 -1.3(2)
C9 C10 C5 C4 179.55(12)
C11 C10 C5 C6 178.44(11)
C9 C10 C5 C6 -0.7(2)
C14 C11 C12 C13 177.64(13)
C10 C11 C12 C13 -2.1(2)
C5 C4 C3 C2 0.3(2)
C13 C4 C3 C2 -179.45(14)
C10 C11 C14 C15 -1.4(2)
C12 C11 C14 C15 178.84(13)
C10 C11 C14 B1 177.75(13)
C12 C11 C14 B1 -2.0(2)
C11 C12 C13 C4 0.5(2)
C3 C4 C13 C12 -179.50(14)
C5 C4 C13 C12 0.8(2)
C4 C5 C6 C1 -0.1(2)
C10 C5 C6 C1 -179.86(13)
C4 C5 C6 C7 -179.28(12)
C10 C5 C6 C7 0.9(2)
C16 C9 C8 C7 -176.75(15)
C10 C9 C8 C7 2.0(2)
C4 C3 C2 C1 -0.7(2)
B1 O2 C19 C18 31.1(2)
C20 C18 C19 O2 67.17(18)
C17 C18 C19 O2 -53.73(19)
C21 C18 C19 O2 -170.99(14)
C9 C16 C15 C14 0.5(2)
C11 C14 C15 C16 0.2(2)
B1 C14 C15 C16 -179.01(14)
C9 C8 C7 C6 -1.8(3)
C1 C6 C7 C8 -178.88(15)
C5 C6 C7 C8 0.3(2)
C19 O2 B1 O1 -3.5(2)
C19 O2 B1 C14 177.41(13)
C17 O1 B1 O2 3.1(3)
C17 O1 B1 C14 -177.78(15)
C15 C14 B1 O2 -178.94(14)
C11 C14 B1 O2 1.9(2)
C15 C14 B1 O1 2.0(2)
C11 C14 B1 O1 -177.22(14)
C3 C2 C1 C6 0.8(2)
C5 C6 C1 C2 -0.4(2)
C7 C6 C1 C2 178.78(14)
B1 O1 C17 C18 -30.1(2)
C19 C18 C17 O1 53.3(2)
C20 C18 C17 O1 -67.3(2)
C21 C18 C17 O1 170.21(15)
